data_1529496
loop_
_publ_author_name
'Jun Zhou'
'Zhiguo Xia'
'Mingyue Chen'
'Maxim S. Molokeev'
'Quanlin Liu'

_publ_section_title
;
 New Insight into Phase Formation of MxMg2Al4+xSi5-xO18:Eu2+ Solid
 Solution Phosphors and Its Luminescence Properties
;
_journal_issue 0
_journal_name_full 'Scientific Reports'
_journal_page_first 12149
_journal_page_last 12153
_journal_paper_doi 10.1038/srep12149
_journal_volume 5
_journal_year 2015
_chemical_formula_moiety 'Al9.02 Mg4 O36 Si8.98, 0.247(Rb4)'
_chemical_formula_sum 'Al9.02 Mg4 O36 Rb0.99 Si8.98'
_chemical_formula_weight 1253.29
_space_group_IT_number 192
_symmetry_cell_setting hexagonal
_symmetry_space_group_name_Hall '-P 6 2c'
_symmetry_space_group_name_H-M 'P 6/m c c'
_cell_angle_alpha 90
_cell_angle_beta 90
_cell_angle_gamma 120
_cell_formula_units_Z 1
_cell_length_a 9.79552(26)
_cell_length_b 9.79552(26)
_cell_length_c 9.37418(32)
_cell_measurement_temperature 300
_cell_volume 778.97(4)
_diffrn_ambient_temperature 300
_diffrn_measurement_device_type
;
D8 ADVANCE Bruker
;
_diffrn_radiation_monochromator none
_diffrn_radiation_probe x-ray
_diffrn_radiation_type
;
 Cu K\a~1~~2~
;
_exptl_absorpt_coefficient_mu 10.107
_exptl_crystal_density_diffrn 2.671
_pd_char_colour
;
colourless
;
_pd_meas_2theta_range_inc 0.02
_pd_meas_2theta_range_max 120.007591
_pd_meas_2theta_range_min 5.0020266
_pd_meas_scan_method step
_pd_proc_ls_pref_orient_corr
;
Anisotropic model of PO. Spherical harmonics 6 ordrer.
 Jarvinen (1993). Application of symmetrized harmonics expansion to correction
of the preferred orientation effect. - J. Appl. Cryst. 26 p525-531.
;
_pd_proc_ls_profile_function PearsonVII
_pd_proc_ls_prof_R_factor 4.553
_pd_proc_ls_prof_wR_expected 3.271
_pd_proc_ls_prof_wR_factor 6.062
_pd_proc_number_of_points 5750.27822
_pd_spec_mount_mode reflection
_refine_ls_goodness_of_fit_all 1.854
_refine_ls_R_I_factor 1.379
_refine_ls_shift/su_max 0.01000
_cod_data_source_file Rb0p17Mg2Al4p17Si4p83O18_Eu.cif
_cod_data_source_block a
_cod_original_cell_volume 778.967(49)
_cod_original_sg_symbol_Hall
;
-P 6 2c
;
_cod_original_sg_symbol_H-M P6/mcc
_cod_original_formula_sum
;
Al9.02 Mg4 O36 Rb0.99 Si8.98
;
_cod_database_code 1529496
_cod_database_fobs_code 1529496

loop_
_symmetry_equiv_pos_as_xyz
'x, y, z'
'-x, -x+y, -z+1/2'
'-x, -x+y, z+1/2'
'-x, -y, -z'
'-x, -y, z'
'-x+y, -x, -z'
'-x+y, -x, z'
'-x+y, y, -z+1/2'
'-x+y, y, z+1/2'
'-y, -x, -z+1/2'
'-y, -x, z+1/2'
'-y, x-y, -z'
'-y, x-y, z'
'y, -x+y, -z'
'y, -x+y, z'
'y, x, -z+1/2'
'y, x, z+1/2'
'x-y, -y, -z+1/2'
'x-y, -y, z+1/2'
'x-y, x, -z'
'x-y, x, z'
'x, y, -z'
'x, x-y, -z+1/2'
'x, x-y, z+1/2'

loop_
_atom_site_label
_atom_site_type_symbol
_atom_site_fract_x
_atom_site_fract_y
_atom_site_fract_z
_atom_site_occupancy
_atom_site_B_iso_or_equiv
Mg1 Mg 0.3333333 0.6666667 0.25 1 1.65(13)
Al1 Al 0.5 0.5 0.25 0.50064(43) 1.26(10)
Si1 Si 0.5 0.5 0.25 0.49936(43) 1.26(10)
Al2 Al 0.37136(22) 0.26671(25) 0 0.50064(43) 1.264(94)
Si2 Si 0.37136(22) 0.26671(25) 0 0.49936(43) 1.264(94)
O1 O 0.48448(29) 0.34716(26) 0.14399(28) 1 1.29(10)
O2 O 0.22641(45) 0.30467(38) 0 1 1.29(10)
Rb1 Rb 0 0 0.2558(50) 0.2471(19) 3.88(20)

loop_
_diffrn_radiation_wavelength
_diffrn_radiation_wavelength_wt
1.5406 1.0000
1.5443 0.5000
